data_4326024
loop_
_publ_author_name
'Laszlo Mercs'
'Antonia Neels'
'Helen Stoeckli-Evans'
'Martin Albrecht'

_publ_section_title
;
 Probing Intermetallic Coupling in Dinuclear N-Heterocyclic Carbene
 Ruthenium(II) Complexes
;
_journal_name_full 'Inorganic Chemistry'
_journal_page_first 8188
_journal_page_last 8196
_journal_paper_doi 10.1021/ic200651h
_journal_volume 50
_journal_year 2011
_chemical_formula_moiety 'C35 H52 Cl4 N4 Ru2'
_chemical_formula_sum 'C35 H52 Cl4 N4 Ru2'
_chemical_formula_weight 872.75
_chemical_name_systematic
; 
 ? 
;
_space_group_IT_number 60
_symmetry_cell_setting orthorhombic
_symmetry_space_group_name_Hall '-P 2n 2ab'
_symmetry_space_group_name_H-M 'P b c n'
_atom_sites_solution_hydrogens geom
_atom_sites_solution_primary direct
_atom_sites_solution_secondary difmap
_audit_creation_method SHELXL-97
_cell_angle_alpha 90.00
_cell_angle_beta 90.00
_cell_angle_gamma 90.00
_cell_formula_units_Z 8
_cell_length_a 18.6314(9)
_cell_length_b 16.0854(8)
_cell_length_c 24.9485(11)
_cell_measurement_reflns_used 33571
_cell_measurement_temperature 173(2)
_cell_measurement_theta_max 25.51
_cell_measurement_theta_min 1.63
_cell_volume 7476.9(6)
_computing_cell_refinement 'X-Area V1.35'
_computing_data_collection 'X-Area V1.35 (Stoe & Cie, 2006)'
_computing_data_reduction 'X-RED32 V1.31 (Stoe & Cie, 2006)'
_computing_molecular_graphics 'PLATON  (Spek, 2009)'
_computing_publication_material SHELXL-97
_computing_structure_refinement 'SHELXL-97 (Sheldrick, 2008)'
_computing_structure_solution 'SHELXS-97 (Sheldrick, 2008)'
_diffrn_ambient_temperature 173(2)
_diffrn_measured_fraction_theta_full 0.992
_diffrn_measured_fraction_theta_max 0.992
_diffrn_measurement_device_type 'STOE IPDS 2'
_diffrn_measurement_method '\f + \w scans'
_diffrn_radiation_monochromator graphite
_diffrn_radiation_source 'fine-focus sealed tube'
_diffrn_radiation_type MoK\a
_diffrn_radiation_wavelength 0.71073
_diffrn_reflns_av_R_equivalents 0.0891
_diffrn_reflns_av_sigmaI/netI 0.0568
_diffrn_reflns_limit_h_max 22
_diffrn_reflns_limit_h_min -22
_diffrn_reflns_limit_k_max 19
_diffrn_reflns_limit_k_min -19
_diffrn_reflns_limit_l_max 29
_diffrn_reflns_limit_l_min -29
_diffrn_reflns_number 80683
_diffrn_reflns_theta_full 25.21
_diffrn_reflns_theta_max 25.21
_diffrn_reflns_theta_min 1.63
_diffrn_standards_decay_% 0
_diffrn_standards_number 0
_exptl_absorpt_coefficient_mu 1.124
_exptl_absorpt_correction_T_max 0.728
_exptl_absorpt_correction_T_min 0.683
_exptl_absorpt_correction_type multi-scan
_exptl_absorpt_process_details 'MULscanABS in PLATON (Spek, 2009)'
_exptl_crystal_colour orange
_exptl_crystal_density_diffrn 1.551
_exptl_crystal_description plate
_exptl_crystal_F_000 3568
_exptl_crystal_size_max .40
_exptl_crystal_size_mid .30
_exptl_crystal_size_min .10
_refine_diff_density_max 0.824
_refine_diff_density_min -1.388
_refine_diff_density_rms 0.077
_refine_ls_extinction_method none
_refine_ls_goodness_of_fit_ref 0.891
_refine_ls_hydrogen_treatment constr
_refine_ls_matrix_type full
_refine_ls_number_parameters 404
_refine_ls_number_reflns 6693
_refine_ls_number_restraints 4
_refine_ls_restrained_S_all 0.897
_refine_ls_R_factor_all 0.0622
_refine_ls_R_factor_gt 0.0336
_refine_ls_shift/su_max 0.002
_refine_ls_shift/su_mean 0.000
_refine_ls_structure_factor_coef Fsqd
_refine_ls_weighting_details 'calc w=1/[\s^2^(Fo^2^)+(0.0333P)^2^] where P=(Fo^2^+2Fc^2^)/3'
_refine_ls_weighting_scheme calc
_refine_ls_wR_factor_gt 0.0617
_refine_ls_wR_factor_ref 0.0666
_reflns_number_gt 4717
_reflns_number_total 6693
_reflns_threshold_expression I>2\s(I)
_cod_data_source_file ic200651h_si_002_1.cif
_cod_data_source_block cpd2a
_cod_database_code 4326024

loop_
_symmetry_equiv_pos_site_id
_symmetry_equiv_pos_as_xyz
1 x,y,z
2 1/2-x,1/2-y,1/2+z
3 1/2+x,1/2-y,-z
4 -x,y,1/2-z
5 -x,-y,-z
6 1/2+x,1/2+y,1/2-z
7 1/2-x,1/2+y,z
8 x,-y,1/2+z

loop_
_atom_site_aniso_label
_atom_site_aniso_U_11
_atom_site_aniso_U_22
_atom_site_aniso_U_33
_atom_site_aniso_U_23
_atom_site_aniso_U_13
_atom_site_aniso_U_12
Ru1 0.0207(2) 0.0241(2) 0.0243(2) 0.0001(1) 0.0005(1) 0.0039(1)
Cl1 0.0298(5) 0.0447(6) 0.0262(5) 0.0024(5) 0.0046(4) 0.0056(5)
Cl2 0.0274(5) 0.0319(6) 0.0417(5) 0.0020(5) 0.0021(5) -0.0027(4)
N1 0.0197(17) 0.0234(18) 0.0217(15) -0.0014(13) -0.0003(14) 0.0023(14)
N2 0.0204(17) 0.0242(17) 0.0248(16) -0.0017(13) 0.0009(13) 0.0015(14)
C1 0.029(2) 0.025(2) 0.032(2) 0.003(2) -0.0032(18) 0.0005(18)
C2 0.032(2) 0.030(2) 0.035(2) 0.0078(18) 0.0072(19) 0.0022(18)
C3 0.057(3) 0.026(2) 0.023(2) 0.0040(17) 0.007(2) 0.011(2)
C4 0.048(3) 0.030(2) 0.029(2) 0.0053(18) -0.017(2) 0.005(2)
C5 0.029(2) 0.030(3) 0.042(2) -0.0002(19) -0.011(2) 0.0065(19)
C6 0.031(2) 0.027(2) 0.037(2) -0.0017(19) 0.0004(19) 0.0098(19)
C7 0.035(3) 0.028(2) 0.037(2) 0.0025(18) -0.004(2) -0.0040(19)
C8 0.047(3) 0.035(3) 0.049(3) 0.002(2) 0.000(2) -0.004(2)
C9 0.055(3) 0.050(3) 0.048(3) -0.012(2) 0.001(2) -0.013(3)
C10 0.074(4) 0.056(3) 0.046(3) -0.008(3) -0.032(3) 0.009(3)
C11 0.022(2) 0.024(2) 0.0224(18) 0.0016(16) 0.0023(18) -0.0026(16)
C12 0.019(2) 0.028(2) 0.026(2) -0.0006(17) 0.0014(17) 0.0038(17)
C13 0.023(2) 0.025(2) 0.031(2) -0.0020(17) 0.0026(17) 0.0075(17)
C14 0.024(3) 0.022(3) 0.024(3) 0.0000 0.000(2) 0.0000
C15 0.0499(17) 0.0531(19) 0.0337(15) -0.0108(13) -0.0087(13) 0.0089(16)
C16 0.0499(17) 0.0531(19) 0.0337(15) -0.0108(13) -0.0087(13) 0.0089(16)
C17 0.0499(17) 0.0531(19) 0.0337(15) -0.0108(13) -0.0087(13) 0.0089(16)
C17A 0.0499(17) 0.0531(19) 0.0337(15) -0.0108(13) -0.0087(13) 0.0089(16)
C18 0.0499(17) 0.0531(19) 0.0337(15) -0.0108(13) -0.0087(13) 0.0089(16)
C18A 0.0499(17) 0.0531(19) 0.0337(15) -0.0108(13) -0.0087(13) 0.0089(16)
Ru2 0.0206(2) 0.0231(2) 0.0202(1) 0.0008(1) -0.0001(1) 0.0008(1)
Cl3 0.0343(6) 0.0260(5) 0.0257(5) -0.0019(4) -0.0028(4) 0.0025(4)
Cl4 0.0208(5) 0.0435(6) 0.0322(5) 0.0029(5) 0.0010(4) 0.0024(4)
N3 0.0207(18) 0.0239(18) 0.0202(15) 0.0005(13) -0.0010(13) -0.0005(13)
N4 0.0198(18) 0.0292(18) 0.0220(17) 0.0031(14) -0.0018(12) -0.0013(14)
C19 0.038(2) 0.019(2) 0.028(2) 0.0058(16) 0.0040(19) 0.0094(17)
C20 0.026(2) 0.025(2) 0.0292(19) 0.0036(17) -0.0019(18) 0.0081(18)
C21 0.031(2) 0.032(2) 0.033(2) 0.0058(18) 0.0036(19) 0.010(2)
C22 0.040(3) 0.028(2) 0.025(2) -0.0005(18) 0.0011(19) 0.0130(19)
C23 0.039(3) 0.020(2) 0.036(2) -0.0038(18) -0.006(2) -0.0025(18)
C24 0.039(3) 0.020(2) 0.035(2) 0.0067(18) 0.004(2) -0.0050(18)
C25 0.042(3) 0.035(3) 0.024(2) -0.0014(18) 0.0003(18) 0.001(2)
C26 0.061(3) 0.066(4) 0.029(2) 0.011(2) -0.001(2) 0.016(3)
C27 0.045(3) 0.056(3) 0.032(2) 0.002(2) 0.009(2) 0.006(3)
C28 0.055(3) 0.040(3) 0.033(2) -0.005(2) 0.002(2) 0.014(2)
C29 0.0151(19) 0.024(2) 0.0260(19) -0.0020(17) -0.0006(15) 0.0010(16)
C30 0.024(2) 0.027(2) 0.0228(19) 0.0061(17) 0.0032(16) -0.0007(18)
C31 0.024(2) 0.031(2) 0.023(2) 0.0017(16) 0.0025(16) -0.0017(17)
C32 0.023(2) 0.040(2) 0.032(2) 0.004(2) -0.0057(17) -0.002(2)
C33 0.047(3) 0.036(3) 0.046(3) 0.004(2) -0.006(2) -0.006(2)
C34 0.057(3) 0.051(3) 0.048(3) -0.003(2) -0.016(3) -0.014(3)
C35 0.043(4) 0.097(5) 0.083(4) -0.017(4) -0.024(3) -0.007(3)
C36 0.020(3) 0.020(3) 0.025(3) 0.0000 -0.001(2) 0.0000

loop_
_atom_site_label
_atom_site_type_symbol
_atom_site_thermal_displace_type
_atom_site_fract_x
_atom_site_fract_y
_atom_site_fract_z
_atom_site_occupancy
_atom_site_U_iso_or_equiv
_atom_site_calc_flag
_atom_site_refinement_flags
Ru1 Ru Uani 0.83142(2) 0.14622(2) 0.67701(1) 1.000 0.0230(1) . .
Cl1 Cl Uani 0.82378(5) 0.13686(7) 0.77379(4) 1.000 0.0336(3) . .
Cl2 Cl Uani 0.75412(5) 0.02468(6) 0.67890(4) 1.000 0.0337(3) . .
N1 N Uani 0.98369(16) 0.07333(19) 0.70368(11) 1.000 0.0216(10) . .
N2 N Uani 0.93426(16) 0.00823(19) 0.63817(12) 1.000 0.0231(10) . .
C1 C Uani 0.8649(2) 0.2787(2) 0.67537(16) 1.000 0.0287(12) . .
C2 C Uani 0.8941(2) 0.2344(2) 0.63200(16) 1.000 0.0323(12) . .
C3 C Uani 0.8505(3) 0.1900(3) 0.59528(16) 1.000 0.0353(14) . .
C4 C Uani 0.7757(3) 0.1873(3) 0.60273(16) 1.000 0.0357(14) . .
C5 C Uani 0.7451(2) 0.2321(2) 0.64596(17) 1.000 0.0337(14) . .
C6 C Uani 0.7887(2) 0.2760(2) 0.68135(17) 1.000 0.0317(12) . .
C7 C Uani 0.9127(2) 0.3298(3) 0.71166(16) 1.000 0.0333(14) . .
C8 C Uani 0.9312(3) 0.4115(3) 0.68335(19) 1.000 0.0437(17) . .
C9 C Uani 0.8818(3) 0.3476(3) 0.76627(19) 1.000 0.0510(17) . .
C10 C Uani 0.7278(3) 0.1388(3) 0.5659(2) 1.000 0.0587(19) . .
C11 C Uani 0.9205(2) 0.0679(2) 0.67566(14) 1.000 0.0228(11) . .
C12 C Uani 1.0340(2) 0.0178(2) 0.68446(15) 1.000 0.0243(12) . .
C13 C Uani 1.0033(2) -0.0229(2) 0.64380(15) 1.000 0.0263(12) . .
C14 C Uani 1.00000 0.1255(3) 0.75000 1.000 0.0233(17) . .
C15 C Uani 0.8843(3) -0.0263(3) 0.59801(17) 1.000 0.0456(10) . .
C16 C Uani 0.9165(3) -0.0331(3) 0.54322(17) 1.000 0.0456(10) . .
C17 C Uani 0.8700(6) -0.0545(6) 0.4980(4) 0.500 0.0456(10) . .
C17A C Uani 0.8612(6) -0.0880(7) 0.5110(4) 0.500 0.0456(10) . .
C18 C Uani 0.8649(5) -0.1381(6) 0.4965(4) 0.500 0.0456(10) . .
C18A C Uani 0.8943(5) -0.1061(6) 0.4538(3) 0.500 0.0456(10) . .
Ru2 Ru Uani 0.57400(2) 0.21268(2) 0.87948(1) 1.000 0.0213(1) . .
Cl3 Cl Uani 0.58667(5) 0.32661(6) 0.94284(4) 1.000 0.0287(3) . .
Cl4 Cl Uani 0.44853(5) 0.24915(7) 0.87801(4) 1.000 0.0322(3) . .
N3 N Uani 0.55993(15) 0.30123(18) 0.76824(11) 1.000 0.0216(10) . .
N4 N Uani 0.65189(16) 0.3441(2) 0.81132(11) 1.000 0.0237(10) . .
C19 C Uani 0.6000(2) 0.1228(2) 0.94565(16) 1.000 0.0283(12) . .
C20 C Uani 0.6629(2) 0.1513(2) 0.91848(15) 1.000 0.0267(11) . .
C21 C Uani 0.6717(2) 0.1423(3) 0.86291(15) 1.000 0.0320(12) . .
C22 C Uani 0.6154(2) 0.1086(3) 0.83084(15) 1.000 0.0310(14) . .
C23 C Uani 0.5513(2) 0.0857(2) 0.85664(17) 1.000 0.0317(14) . .
C24 C Uani 0.5447(2) 0.0901(2) 0.91435(16) 1.000 0.0313(14) . .
C25 C Uani 0.5938(2) 0.1350(3) 1.00558(15) 1.000 0.0337(16) . .
C26 C Uani 0.6376(3) 0.0676(3) 1.03449(18) 1.000 0.0520(18) . .
C27 C Uani 0.5171(2) 0.1381(3) 1.02483(17) 1.000 0.0443(16) . .
C28 C Uani 0.6247(3) 0.1008(3) 0.77179(17) 1.000 0.0427(16) . .
C29 C Uani 0.59474(18) 0.2930(2) 0.81649(14) 1.000 0.0217(11) . .
C30 C Uani 0.5958(2) 0.3565(2) 0.73514(15) 1.000 0.0246(11) . .
C31 C Uani 0.6528(2) 0.3833(2) 0.76184(14) 1.000 0.0260(12) . .
C32 C Uani 0.7110(2) 0.3515(3) 0.85002(16) 1.000 0.0317(12) . .
C33 C Uani 0.7237(3) 0.4383(3) 0.86768(18) 1.000 0.0430(17) . .
C34 C Uani 0.7699(3) 0.4396(3) 0.9185(2) 1.000 0.0520(17) . .
C35 C Uani 0.8411(3) 0.3978(4) 0.9125(3) 1.000 0.074(3) . .
C36 C Uani 0.50000 0.2503(3) 0.75000 1.000 0.0217(17) . .
H2 H Uiso 0.94460 0.23420 0.62710 1.000 0.0390 calc R
H3 H Uiso 0.87170 0.16210 0.56570 1.000 0.0420 calc R
H5 H Uiso 0.69450 0.23220 0.65080 1.000 0.0400 calc R
H6 H Uiso 0.76710 0.30510 0.71030 1.000 0.0380 calc R
H7 H Uiso 0.95840 0.29830 0.71690 1.000 0.0400 calc R
H8A H Uiso 0.88750 0.44440 0.67840 1.000 0.0650 calc R
H8B H Uiso 0.95260 0.39940 0.64830 1.000 0.0650 calc R
H8C H Uiso 0.96560 0.44290 0.70520 1.000 0.0650 calc R
H9A H Uiso 0.83870 0.38190 0.76250 1.000 0.0760 calc R
H9B H Uiso 0.91740 0.37720 0.78800 1.000 0.0760 calc R
H9C H Uiso 0.86930 0.29510 0.78390 1.000 0.0760 calc R
H10A H Uiso 0.70590 0.17660 0.53980 1.000 0.0880 calc R
H10B H Uiso 0.69010 0.11140 0.58680 1.000 0.0880 calc R
H10C H Uiso 0.75620 0.09680 0.54690 1.000 0.0880 calc R
H12 H Uiso 1.08140 0.01010 0.69760 1.000 0.0290 calc R
H13 H Uiso 1.02470 -0.06540 0.62270 1.000 0.0320 calc R
H14A H Uiso 0.95840 0.16160 0.75820 0.500 0.0280 calc .
H14B H Uiso 1.04160 0.16160 0.74180 0.500 0.0280 calc .
H15A H Uiso 0.84120 0.00960 0.59610 1.000 0.0550 calc R
H15B H Uiso 0.86860 -0.08210 0.60990 1.000 0.0550 calc R
H16A H Uiso 0.93980 0.02070 0.53490 1.000 0.0550 calc R
H16B H Uiso 0.95510 -0.07540 0.54490 1.000 0.0550 calc R
H17A H Uiso 0.82190 -0.02940 0.50280 0.500 0.0550 calc .
H17B H Uiso 0.89080 -0.03330 0.46410 0.500 0.0550 calc .
H17C H Uiso 0.81500 -0.05810 0.50730 0.500 0.0550 calc .
H17D H Uiso 0.85220 -0.14090 0.53020 0.500 0.0550 calc .
H18A H Uiso 0.86990 -0.15730 0.45940 0.500 0.0680 calc .
H18B H Uiso 0.81810 -0.15530 0.51050 0.500 0.0680 calc .
H18C H Uiso 0.90310 -0.16260 0.51840 0.500 0.0680 calc .
H18D H Uiso 0.90880 -0.05360 0.43710 0.500 0.0680 calc .
H18E H Uiso 0.85830 -0.13350 0.43130 0.500 0.0680 calc .
H18F H Uiso 0.93620 -0.14240 0.45770 0.500 0.0680 calc .
H20 H Uiso 0.69990 0.17720 0.93870 1.000 0.0320 calc R
H21 H Uiso 0.71550 0.15880 0.84650 1.000 0.0380 calc R
H23 H Uiso 0.51180 0.06710 0.83580 1.000 0.0380 calc R
H24 H Uiso 0.50210 0.07050 0.93110 1.000 0.0380 calc R
H25 H Uiso 0.61630 0.18980 1.01430 1.000 0.0400 calc R
H26A H Uiso 0.61600 0.01310 1.02780 1.000 0.0780 calc R
H26B H Uiso 0.63770 0.07880 1.07310 1.000 0.0780 calc R
H26C H Uiso 0.68700 0.06800 1.02100 1.000 0.0780 calc R
H27A H Uiso 0.49080 0.18070 1.00470 1.000 0.0670 calc R
H27B H Uiso 0.51620 0.15180 1.06310 1.000 0.0670 calc R
H27C H Uiso 0.49440 0.08380 1.01920 1.000 0.0670 calc R
H28A H Uiso 0.65410 0.05190 0.76380 1.000 0.0640 calc R
H28B H Uiso 0.64850 0.15070 0.75790 1.000 0.0640 calc R
H28C H Uiso 0.57760 0.09470 0.75480 1.000 0.0640 calc R
H30 H Uiso 0.58200 0.37220 0.69990 1.000 0.0290 calc R
H31 H Uiso 0.68760 0.42190 0.74940 1.000 0.0310 calc R
H32A H Uiso 0.75540 0.32950 0.83350 1.000 0.0380 calc R
H32B H Uiso 0.69990 0.31690 0.88180 1.000 0.0380 calc R
H33A H Uiso 0.67720 0.46590 0.87490 1.000 0.0520 calc R
H33B H Uiso 0.74830 0.46950 0.83880 1.000 0.0520 calc R
H34A H Uiso 0.77790 0.49810 0.92920 1.000 0.0620 calc R
H34B H Uiso 0.74300 0.41200 0.94780 1.000 0.0620 calc R
H35A H Uiso 0.83390 0.33800 0.90750 1.000 0.1120 calc R
H35B H Uiso 0.86990 0.40740 0.94490 1.000 0.1120 calc R
H35C H Uiso 0.86620 0.42070 0.88130 1.000 0.1120 calc R
H36A H Uiso 0.51620 0.21410 0.72030 0.500 0.0260 calc .
H36B H Uiso 0.48380 0.21410 0.77970 0.500 0.0260 calc .

loop_
_atom_type_symbol
_atom_type_description
_atom_type_scat_dispersion_real
_atom_type_scat_dispersion_imag
_atom_type_scat_source
C C 0.0033 0.0016 'International Tables Vol C Tables 4.2.6.8 and 6.1.1.4'
H H 0.0000 0.0000 'International Tables Vol C Tables 4.2.6.8 and 6.1.1.4'
N N 0.0061 0.0033 'International Tables Vol C Tables 4.2.6.8 and 6.1.1.4'
Cl Cl 0.1484 0.1585 'International Tables Vol C Tables 4.2.6.8 and 6.1.1.4'
Ru Ru -1.2594 0.8363 'International Tables Vol C Tables 4.2.6.8 and 6.1.1.4'

loop_
_geom_angle_atom_site_label_1
_geom_angle_atom_site_label_2
_geom_angle_atom_site_label_3
_geom_angle
_geom_angle_site_symmetry_1
_geom_angle_site_symmetry_3
_geom_angle_publ_flag
Cl1 Ru1 Cl2 84.02(4) . . yes
Cl1 Ru1 C1 95.42(11) . . yes
Cl1 Ru1 C2 126.32(11) . . yes
Cl1 Ru1 C3 163.49(13) . . yes
Cl1 Ru1 C4 145.19(13) . . yes
Cl1 Ru1 C5 109.76(11) . . yes
Cl1 Ru1 C6 89.36(11) . . yes
Cl1 Ru1 C11 91.45(10) . . yes
Cl2 Ru1 C1 159.95(10) . . yes
Cl2 Ru1 C2 149.54(11) . . yes
Cl2 Ru1 C3 111.95(13) . . yes
Cl2 Ru1 C4 88.77(13) . . yes
Cl2 Ru1 C5 94.41(9) . . yes
Cl2 Ru1 C6 122.64(10) . . yes
Cl2 Ru1 C11 89.20(10) . . yes
C1 Ru1 C2 37.44(14) . . yes
C1 Ru1 C3 68.17(16) . . yes
C1 Ru1 C4 80.25(16) . . yes
C1 Ru1 C5 66.83(13) . . yes
C1 Ru1 C6 37.37(13) . . yes
C1 Ru1 C11 110.86(13) . . yes
C2 Ru1 C3 38.12(17) . . yes
C2 Ru1 C4 67.85(17) . . yes
C2 Ru1 C5 78.72(14) . . yes
C2 Ru1 C6 66.64(14) . . yes
C2 Ru1 C11 87.58(13) . . yes
C3 Ru1 C4 37.2(2) . . yes
C3 Ru1 C5 66.34(18) . . yes
C3 Ru1 C6 78.60(17) . . yes
C3 Ru1 C11 92.87(17) . . yes
C4 Ru1 C5 36.85(16) . . yes
C4 Ru1 C6 66.24(16) . . yes
C4 Ru1 C11 122.53(16) . . yes
C5 Ru1 C6 36.09(14) . . yes
C5 Ru1 C11 158.73(14) . . yes
C6 Ru1 C11 148.03(13) . . yes
C21 Ru2 C22 37.92(15) . . yes
C21 Ru2 C23 67.87(15) . . yes
C21 Ru2 C24 79.57(15) . . yes
C21 Ru2 C29 91.39(14) . . yes
C22 Ru2 C23 37.52(15) . . yes
Cl3 Ru2 Cl4 85.45(3) . . yes
Cl3 Ru2 C19 89.22(9) . . yes
Cl3 Ru2 C20 88.69(9) . . yes
Cl3 Ru2 C21 115.66(11) . . yes
Cl3 Ru2 C22 153.54(10) . . yes
Cl3 Ru2 C23 154.45(11) . . yes
Cl3 Ru2 C24 115.97(10) . . yes
Cl3 Ru2 C29 90.29(10) . . yes
Cl4 Ru2 C19 112.13(10) . . yes
Cl4 Ru2 C20 149.52(10) . . yes
Cl4 Ru2 C21 158.74(12) . . yes
Cl4 Ru2 C22 121.01(10) . . yes
Cl4 Ru2 C23 92.07(10) . . yes
Cl4 Ru2 C24 89.06(10) . . yes
Cl4 Ru2 C29 91.01(10) . . yes
C19 Ru2 C20 37.78(14) . . yes
C19 Ru2 C21 68.02(14) . . yes
C19 Ru2 C22 80.83(14) . . yes
C19 Ru2 C23 68.16(14) . . yes
C19 Ru2 C24 36.38(13) . . yes
C19 Ru2 C29 156.73(13) . . yes
C20 Ru2 C21 37.71(14) . . yes
C20 Ru2 C22 68.46(14) . . yes
C20 Ru2 C23 80.61(13) . . yes
C20 Ru2 C24 66.83(13) . . yes
C20 Ru2 C29 118.95(13) . . yes
C23 Ru2 C24 38.49(15) . . yes
C23 Ru2 C29 115.21(14) . . yes
C24 Ru2 C29 153.66(14) . . yes
C22 Ru2 C29 89.48(14) . . yes
C22 Ru2 C24 68.17(15) . . yes
C11 N1 C12 111.4(3) . . yes
C12 N1 C14 120.4(3) . . yes
C11 N1 C14 128.2(3) . . yes
C11 N2 C15 127.7(3) . . yes
C11 N2 C13 111.0(3) . . yes
C13 N2 C15 121.2(3) . . yes
C29 N3 C30 110.9(3) . . yes
C29 N3 C36 125.5(3) . . yes
C30 N3 C36 123.0(3) . . yes
C29 N4 C31 111.8(3) . . yes
C29 N4 C32 125.3(3) . . yes
C31 N4 C32 122.6(3) . . yes
Ru1 C1 C6 71.92(19) . . yes
Ru1 C1 C7 132.5(3) . . yes
Ru1 C1 C2 68.68(19) . . yes
C2 C1 C7 120.6(3) . . no
C6 C1 C7 122.6(3) . . no
C2 C1 C6 116.7(3) . . no
C1 C2 C3 122.1(4) . . no
Ru1 C2 C3 72.2(2) . . yes
Ru1 C2 C1 73.9(2) . . yes
C2 C3 C4 119.9(4) . . no
Ru1 C3 C4 72.9(3) . . yes
Ru1 C3 C2 69.7(2) . . yes
Ru1 C4 C3 69.9(3) . . yes
Ru1 C4 C5 72.8(2) . . yes
Ru1 C4 C10 129.3(3) . . yes
C5 C4 C10 119.4(5) . . no
C3 C4 C5 118.9(4) . . no
C3 C4 C10 121.6(4) . . no
Ru1 C5 C4 70.3(2) . . yes
Ru1 C5 C6 71.2(2) . . yes
C4 C5 C6 120.4(4) . . no
Ru1 C6 C1 70.71(19) . . yes
C1 C6 C5 122.0(4) . . no
Ru1 C6 C5 72.8(2) . . yes
C8 C7 C9 109.9(4) . . no
C1 C7 C9 114.8(4) . . no
C1 C7 C8 108.8(3) . . no
Ru1 C11 N1 129.6(2) . . yes
Ru1 C11 N2 125.9(3) . . yes
N1 C11 N2 103.5(3) . . yes
N1 C12 C13 106.9(3) . . yes
N2 C13 C12 107.3(3) . . yes
N1 C14 N1 109.8(4) . 4_756 yes
N2 C15 C16 113.2(4) . . yes
C15 C16 C17A 104.2(5) . . no
C15 C16 C17 118.9(6) . . no
C16 C17 C18 107.3(8) . . no
C16 C17A C18A 108.0(8) . . no
C3 C2 H2 119.00 . . no
Ru1 C2 H2 127.00 . . no
C1 C2 H2 119.00 . . no
C2 C3 H3 120.00 . . no
C4 C3 H3 120.00 . . no
Ru1 C3 H3 130.00 . . no
Ru1 C5 H5 132.00 . . no
C4 C5 H5 120.00 . . no
C6 C5 H5 120.00 . . no
Ru1 C6 H6 130.00 . . no
C1 C6 H6 119.00 . . no
C5 C6 H6 119.00 . . no
C1 C7 H7 108.00 . . no
C8 C7 H7 108.00 . . no
C9 C7 H7 108.00 . . no
C7 C8 H8C 109.00 . . no
H8A C8 H8B 109.00 . . no
H8A C8 H8C 110.00 . . no
H8B C8 H8C 109.00 . . no
C7 C8 H8A 110.00 . . no
C7 C8 H8B 109.00 . . no
C7 C9 H9B 110.00 . . no
C7 C9 H9A 109.00 . . no
H9A C9 H9B 110.00 . . no
H9A C9 H9C 110.00 . . no
H9B C9 H9C 109.00 . . no
C7 C9 H9C 109.00 . . no
C4 C10 H10B 110.00 . . no
C4 C10 H10C 109.00 . . no
C4 C10 H10A 109.00 . . no
H10B C10 H10C 110.00 . . no
H10A C10 H10C 109.00 . . no
H10A C10 H10B 110.00 . . no
C13 C12 H12 127.00 . . no
N1 C12 H12 127.00 . . no
N2 C13 H13 126.00 . . no
C12 C13 H13 126.00 . . no
N1 C14 H14A 110.00 . . no
N1 C14 H14B 110.00 . . no
H14A C14 H14B 108.00 . . no
N1 C14 H14A 110.00 4_756 . no
N1 C14 H14B 110.00 4_756 . no
N2 C15 H15A 109.00 . . no
N2 C15 H15B 109.00 . . no
C16 C15 H15A 109.00 . . no
H15A C15 H15B 108.00 . . no
C16 C15 H15B 109.00 . . no
C17 C16 H16B 108.00 . . no
C17 C16 H16A 108.00 . . no
C15 C16 H16A 108.00 . . no
H16A C16 H16B 107.00 . . no
C15 C16 H16B 108.00 . . no
C16 C17 H17A 110.00 . . no
C16 C17 H17B 110.00 . . no
C18 C17 H17B 110.00 . . no
C18 C17 H17A 110.00 . . no
H17A C17 H17B 108.00 . . no
C16 C17A H17C 110.00 . . no
C18A C17A H17A 103.00 . . no
C18A C17A H17C 110.00 . . no
C18A C17A H17D 110.00 . . no
H17C C17A H17D 108.00 . . no
C16 C17A H17D 110.00 . . no
C17 C18 H18A 109.00 . . no
C17 C18 H18B 110.00 . . no
C17 C18 H18C 110.00 . . no
H18A C18 H18B 109.00 . . no
H18A C18 H18C 109.00 . . no
H18B C18 H18C 110.00 . . no
C18A C18 H18C 108.00 . . no
C17A C18A H18D 109.00 . . no
C17A C18A H18E 109.00 . . no
C17A C18A H18F 109.00 . . no
H18D C18A H18E 109.00 . . no
H18D C18A H18F 110.00 . . no
H18E C18A H18F 110.00 . . no
C17 C18A H18A 104.00 . . no
C17 C18A H18D 85.00 . . no
C17 C18A H18E 119.00 . . no
Ru2 C19 C20 67.8(2) . . yes
Ru2 C19 C24 70.9(2) . . yes
Ru2 C19 C25 128.8(3) . . yes
C20 C19 C24 117.4(4) . . no
C20 C19 C25 119.3(3) . . no
C24 C19 C25 123.1(3) . . no
Ru2 C20 C19 74.4(2) . . yes
Ru2 C20 C21 72.0(2) . . yes
C19 C20 C21 122.1(3) . . no
Ru2 C21 C20 70.3(2) . . yes
Ru2 C21 C22 72.0(2) . . yes
C20 C21 C22 120.5(3) . . no
Ru2 C22 C21 70.1(2) . . yes
Ru2 C22 C23 69.5(2) . . yes
Ru2 C22 C28 130.5(3) . . yes
C21 C22 C23 117.9(3) . . no
C21 C22 C28 120.1(4) . . no
C23 C22 C28 122.0(4) . . no
Ru2 C23 C22 73.0(2) . . yes
Ru2 C23 C24 73.0(2) . . yes
C22 C23 C24 121.0(3) . . no
Ru2 C24 C19 72.8(2) . . yes
Ru2 C24 C23 68.47(19) . . yes
C19 C24 C23 120.8(3) . . no
C19 C25 C26 109.4(3) . . no
C19 C25 C27 113.0(3) . . no
C26 C25 C27 112.2(4) . . no
Ru2 C29 N3 129.6(2) . . yes
Ru2 C29 N4 126.8(2) . . yes
N3 C29 N4 103.3(3) . . yes
N3 C30 C31 107.2(3) . . yes
N4 C31 C30 106.8(3) . . yes
N4 C32 C33 113.0(4) . . yes
C32 C33 C34 110.4(4) . . no
C33 C34 C35 114.2(5) . . no
N3 C36 N3 111.6(4) . 4_656 yes
Ru2 C20 H20 127.00 . . no
C19 C20 H20 119.00 . . no
C21 C20 H20 119.00 . . no
Ru2 C21 H21 131.00 . . no
C20 C21 H21 120.00 . . no
C22 C21 H21 120.00 . . no
Ru2 C23 H23 126.00 . . no
C22 C23 H23 119.00 . . no
C24 C23 H23 120.00 . . no
Ru2 C24 H24 132.00 . . no
C19 C24 H24 120.00 . . no
C23 C24 H24 119.00 . . no
C19 C25 H25 107.00 . . no
C26 C25 H25 107.00 . . no
C27 C25 H25 107.00 . . no
C25 C26 H26A 109.00 . . no
C25 C26 H26B 109.00 . . no
C25 C26 H26C 109.00 . . no
H26A C26 H26B 109.00 . . no
H26A C26 H26C 109.00 . . no
H26B C26 H26C 110.00 . . no
C25 C27 H27A 109.00 . . no
C25 C27 H27B 110.00 . . no
C25 C27 H27C 109.00 . . no
H27A C27 H27B 109.00 . . no
H27A C27 H27C 109.00 . . no
H27B C27 H27C 109.00 . . no
C22 C28 H28A 110.00 . . no
C22 C28 H28B 109.00 . . no
C22 C28 H28C 109.00 . . no
H28A C28 H28B 109.00 . . no
H28A C28 H28C 109.00 . . no
H28B C28 H28C 110.00 . . no
N3 C30 H30 126.00 . . no
C31 C30 H30 127.00 . . no
N4 C31 H31 127.00 . . no
C30 C31 H31 127.00 . . no
N4 C32 H32A 109.00 . . no
N4 C32 H32B 109.00 . . no
C33 C32 H32A 109.00 . . no
C33 C32 H32B 109.00 . . no
H32A C32 H32B 108.00 . . no
C32 C33 H33A 110.00 . . no
C32 C33 H33B 110.00 . . no
C34 C33 H33A 110.00 . . no
C34 C33 H33B 110.00 . . no
H33A C33 H33B 108.00 . . no
C33 C34 H34A 109.00 . . no
C33 C34 H34B 109.00 . . no
C35 C34 H34A 109.00 . . no
C35 C34 H34B 109.00 . . no
H34A C34 H34B 108.00 . . no
C34 C35 H35A 109.00 . . no
C34 C35 H35B 109.00 . . no
C34 C35 H35C 110.00 . . no
H35A C35 H35B 110.00 . . no
H35A C35 H35C 109.00 . . no
H35B C35 H35C 110.00 . . no
N3 C36 H36A 109.00 . . no
N3 C36 H36B 109.00 . . no
H36A C36 H36B 108.00 . . no
N3 C36 H36A 109.00 4_656 . no
N3 C36 H36B 109.00 4_656 . no

loop_
_geom_bond_atom_site_label_1
_geom_bond_atom_site_label_2
_geom_bond_distance
_geom_bond_publ_flag
Ru1 Cl1 2.4234(10) yes
Ru1 Cl2 2.4287(10) yes
Ru1 C1 2.221(3) yes
Ru1 C2 2.153(4) yes
Ru1 C3 2.186(4) yes
Ru1 C4 2.225(4) yes
Ru1 C5 2.257(4) yes
Ru1 C6 2.237(3) yes
Ru1 C11 2.084(4) yes
Ru2 C23 2.162(3) yes
Ru2 Cl3 2.4317(10) yes
Ru2 Cl4 2.4105(10) yes
Ru2 C19 2.247(4) yes
Ru2 C20 2.160(4) yes
Ru2 C21 2.183(4) yes
Ru2 C22 2.207(4) yes
Ru2 C24 2.223(3) yes
Ru2 C29 2.071(3) yes
N1 C11 1.372(5) yes
N1 C12 1.381(5) yes
N1 C14 1.460(4) yes
N2 C11 1.365(5) yes
N2 C13 1.388(5) yes
N2 C15 1.476(6) yes
N3 C29 1.374(4) yes
N3 C36 1.458(4) yes
N3 C30 1.385(5) yes
N4 C29 1.351(5) yes
N4 C32 1.469(5) yes
N4 C31 1.386(4) yes
C1 C6 1.428(5) no
C1 C2 1.405(5) no
C1 C7 1.513(6) no
C2 C3 1.418(6) no
C3 C4 1.407(8) no
C4 C10 1.500(7) no
C4 C5 1.417(6) no
C5 C6 1.392(5) no
C7 C8 1.531(7) no
C7 C9 1.507(6) no
C12 C13 1.336(5) no
C15 C16 1.497(6) no
C16 C17 1.464(11) no
C16 C17A 1.577(12) no
C17 C18 1.349(14) no
C17 C18A 1.453(13) no
C17A C18A 1.582(13) no
C18 C18A 1.304(13) no
C2 H2 0.9500 no
C3 H3 0.9500 no
C5 H5 0.9500 no
C6 H6 0.9500 no
C7 H7 1.0000 no
C8 H8A 0.9800 no
C8 H8B 0.9800 no
C8 H8C 0.9800 no
C9 H9B 0.9800 no
C9 H9A 0.9800 no
C9 H9C 0.9800 no
C10 H10C 0.9800 no
C10 H10A 0.9800 no
C10 H10B 0.9800 no
C12 H12 0.9500 no
C13 H13 0.9500 no
C14 H14A 0.9900 no
C14 H14B 0.9900 no
C15 H15B 0.9900 no
C15 H15A 0.9900 no
C16 H16B 0.9900 no
C16 H16A 0.9900 no
C17 H17A 0.9900 no
C17 H17B 0.9900 no
C17A H17C 0.9900 no
C17A H17D 0.9900 no
C18 H18A 0.9800 no
C18 H18B 0.9800 no
C18 H18C 0.9800 no
C18A H18D 0.9800 no
C18A H18E 0.9800 no
C18A H18F 0.9800 no
C19 C20 1.429(5) no
C19 C24 1.396(5) no
C19 C25 1.512(5) no
C20 C21 1.404(5) no
C21 C22 1.426(6) no
C22 C23 1.406(5) no
C22 C28 1.489(6) no
C23 C24 1.447(6) no
C25 C26 1.537(7) no
C25 C27 1.508(5) no
C30 C31 1.326(5) no
C32 C33 1.483(7) no
C33 C34 1.533(7) no
C34 C35 1.495(8) no
C20 H20 0.9500 no
C21 H21 0.9500 no
C23 H23 0.9500 no
C24 H24 0.9500 no
C25 H25 1.0000 no
C26 H26A 0.9800 no
C26 H26B 0.9800 no
C26 H26C 0.9800 no
C27 H27A 0.9800 no
C27 H27B 0.9800 no
C27 H27C 0.9800 no
C28 H28A 0.9800 no
C28 H28B 0.9800 no
C28 H28C 0.9800 no
C30 H30 0.9500 no
C31 H31 0.9500 no
C32 H32A 0.9900 no
C32 H32B 0.9900 no
C33 H33A 0.9900 no
C33 H33B 0.9900 no
C34 H34A 0.9900 no
C34 H34B 0.9900 no
C35 H35A 0.9800 no
C35 H35B 0.9800 no
C35 H35C 0.9800 no
C36 H36A 0.9900 no
C36 H36B 0.9900 no

loop_
_geom_hbond_atom_site_label_D
_geom_hbond_atom_site_label_H
_geom_hbond_atom_site_label_A
_geom_hbond_distance_DH
_geom_hbond_distance_HA
_geom_hbond_distance_DA
_geom_hbond_angle_DHA
_geom_hbond_site_symmetry_A
_geom_hbond_publ_flag
C5 H5 Cl4 0.95 2.77 3.667(4) 157 4_656 yes
C9 H9C Cl1 0.98 2.69 3.563(5) 148 . yes
C12 H12 Cl1 0.95 2.79 3.431(4) 126 4_756 yes
C13 H13 Cl3 0.95 2.65 3.598(4) 175 6_546 yes
C14 H14A Cl1 0.99 2.57 3.3414(10) 135 . yes
C14 H14B Cl1 0.99 2.57 3.3414(10) 135 4_756 yes
C15 H15A Cl2 0.99 2.64 3.260(5) 121 . yes
C21 H21 Cl1 0.95 2.74 3.603(4) 152 . yes
C31 H31 Cl2 0.95 2.65 3.530(4) 155 7_655 yes
C32 H32B Cl3 0.99 2.61 3.300(4) 127 . yes
C36 H36A Cl4 0.99 2.60 3.3346(10) 131 4_656 yes
C36 H36B Cl4 0.99 2.60 3.3346(10) 131 . yes

loop_
_geom_torsion_atom_site_label_1
_geom_torsion_atom_site_label_2
_geom_torsion_atom_site_label_3
_geom_torsion_atom_site_label_4
_geom_torsion
_geom_torsion_site_symmetry_4
_geom_torsion_publ_flag
Cl1 Ru1 C1 C2 148.7(2) . no
Cl2 Ru1 C1 C2 -123.9(3) . no
C3 Ru1 C1 C2 -29.4(2) . no
C4 Ru1 C1 C2 -66.1(2) . no
C5 Ru1 C1 C2 -102.1(2) . no
C6 Ru1 C1 C2 -129.5(3) . no
C11 Ru1 C1 C2 55.1(2) . no
Cl1 Ru1 C1 C6 -81.8(2) . no
Cl2 Ru1 C1 C6 5.6(5) . no
C2 Ru1 C1 C6 129.5(3) . no
C3 Ru1 C1 C6 100.0(3) . no
C4 Ru1 C1 C6 63.3(3) . no
C5 Ru1 C1 C6 27.4(2) . no
C11 Ru1 C1 C6 -175.4(2) . no
Cl1 Ru1 C1 C7 36.3(4) . no
Cl2 Ru1 C1 C7 123.7(3) . no
C2 Ru1 C1 C7 -112.5(4) . no
C3 Ru1 C1 C7 -141.9(4) . no
C4 Ru1 C1 C7 -178.6(4) . no
C5 Ru1 C1 C7 145.5(4) . no
C6 Ru1 C1 C7 118.1(5) . no
C11 Ru1 C1 C7 -57.4(4) . no
C11 Ru1 C4 C5 -172.7(2) . no
Cl1 Ru1 C4 C10 -93.0(5) . no
Cl2 Ru1 C4 C10 -15.3(4) . no
C1 Ru1 C4 C10 -178.4(5) . no
C2 Ru1 C4 C10 144.7(5) . no
C3 Ru1 C4 C10 115.0(6) . no
C5 Ru1 C4 C10 -114.3(6) . no
C6 Ru1 C4 C10 -142.1(5) . no
C11 Ru1 C4 C10 73.0(5) . no
C1 Ru1 C3 C4 -103.1(3) . no
C2 Ru1 C3 C4 -132.0(4) . no
C5 Ru1 C3 C4 -29.8(3) . no
C6 Ru1 C3 C4 -65.5(3) . no
C11 Ru1 C3 C4 145.6(3) . no
Cl1 Ru1 C5 C4 -167.3(2) . no
Cl2 Ru1 C5 C4 -82.0(3) . no
Cl1 Ru1 C2 C1 -39.9(3) . no
Cl2 Ru1 C2 C1 145.82(19) . no
C3 Ru1 C2 C1 132.3(4) . no
C4 Ru1 C2 C1 103.4(3) . no
C5 Ru1 C2 C1 66.5(2) . no
C6 Ru1 C2 C1 30.7(2) . no
C11 Ru1 C2 C1 -129.9(2) . no
Cl1 Ru1 C2 C3 -172.2(2) . no
Cl2 Ru1 C2 C3 13.5(4) . no
C1 Ru1 C2 C3 -132.3(4) . no
C4 Ru1 C2 C3 -29.0(3) . no
C5 Ru1 C2 C3 -65.9(3) . no
C6 Ru1 C2 C3 -101.6(3) . no
C11 Ru1 C2 C3 97.8(3) . no
C3 Ru1 C4 C5 -130.7(4) . no
Cl1 Ru1 C6 C1 99.8(2) . no
Cl2 Ru1 C6 C1 -177.72(19) . no
Cl2 Ru1 C3 C2 -172.68(19) . no
C1 Ru1 C3 C2 29.0(2) . no
C4 Ru1 C3 C2 132.0(4) . no
C5 Ru1 C3 C2 102.3(3) . no
C6 Ru1 C3 C2 66.5(2) . no
C11 Ru1 C3 C2 -82.4(2) . no
Cl2 Ru1 C3 C4 55.3(3) . no
Cl2 Ru1 C6 C5 -43.6(3) . no
C1 Ru1 C6 C5 134.1(4) . no
C2 Ru1 C6 C5 103.3(3) . no
C3 Ru1 C6 C5 65.3(3) . no
C4 Ru1 C6 C5 28.3(3) . no
Cl1 Ru1 C11 N1 -52.5(3) . no
Cl2 Ru1 C11 N1 -136.5(3) . no
C1 Ru1 C11 N1 43.9(4) . no
C2 Ru1 C11 N1 73.8(3) . no
C3 Ru1 C11 N1 111.6(3) . no
Cl1 Ru1 C4 C3 152.0(2) . no
Cl2 Ru1 C4 C3 -130.3(3) . no
C1 Ru1 C4 C3 66.6(3) . no
C2 Ru1 C4 C3 29.7(3) . no
C5 Ru1 C4 C3 130.7(4) . no
C6 Ru1 C4 C3 102.9(3) . no
C11 Ru1 C4 C3 -42.1(3) . no
Cl1 Ru1 C4 C5 21.3(4) . no
Cl2 Ru1 C4 C5 99.0(2) . no
C1 Ru1 C4 C5 -64.1(2) . no
C2 Ru1 C4 C5 -101.0(3) . no
C6 Ru1 C11 N2 -127.2(3) . no
C6 Ru1 C4 C5 -27.8(2) . no
Cl1 Ru1 C6 C5 -126.1(2) . no
C1 Ru1 C5 C4 105.3(3) . no
C2 Ru1 C6 C1 -30.8(2) . no
C3 Ru1 C6 C1 -68.8(3) . no
C4 Ru1 C6 C1 -105.8(3) . no
C5 Ru1 C6 C1 -134.1(4) . no
C11 Ru1 C6 C1 8.1(4) . no
Cl1 Ru1 C5 C6 59.1(2) . no
C1 Ru1 C5 C6 -28.3(2) . no
C2 Ru1 C5 C6 -65.6(2) . no
C3 Ru1 C5 C6 -103.6(3) . no
C4 Ru1 C5 C6 -133.6(4) . no
C11 Ru1 C5 C6 -116.5(4) . no
C11 Ru1 C6 C5 142.2(3) . no
C5 Ru1 C11 N2 -42.5(5) . no
Cl2 Ru1 C5 C6 144.4(2) . no
Cl1 Ru1 C11 N2 141.7(3) . no
C2 Ru1 C5 C4 68.0(3) . no
C3 Ru1 C5 C4 30.0(3) . no
C6 Ru1 C5 C4 133.6(4) . no
C11 Ru1 C5 C4 17.1(5) . no
C4 Ru1 C11 N1 135.5(3) . no
C5 Ru1 C11 N1 123.4(4) . no
C6 Ru1 C11 N1 38.6(5) . no
Cl2 Ru1 C11 N2 57.7(3) . no
C1 Ru1 C11 N2 -122.0(3) . no
C2 Ru1 C11 N2 -92.0(3) . no
C3 Ru1 C11 N2 -54.3(3) . no
C4 Ru1 C11 N2 -30.4(4) . no
C23 Ru2 C22 C21 -131.7(4) . no
C24 Ru2 C22 C21 -101.4(3) . no
Cl4 Ru2 C23 C24 -85.9(2) . no
C19 Ru2 C23 C24 27.2(2) . no
C29 Ru2 C22 C21 92.9(2) . no
Cl3 Ru2 C22 C23 135.1(2) . no
C21 Ru2 C22 C28 -113.1(5) . no
C23 Ru2 C22 C28 115.2(5) . no
C24 Ru2 C20 C19 -28.7(2) . no
C29 Ru2 C22 C23 -135.3(2) . no
Cl3 Ru2 C22 C28 -109.8(4) . no
Cl4 Ru2 C22 C28 70.7(4) . no
C19 Ru2 C22 C28 -179.0(4) . no
C20 Ru2 C22 C28 -141.8(4) . no
Cl3 Ru2 C23 C24 -2.1(4) . no
Cl4 Ru2 C24 C19 -131.1(2) . no
C23 Ru2 C24 C19 134.4(3) . no
C29 Ru2 C24 C19 138.5(3) . no
Cl3 Ru2 C24 C23 178.99(18) . no
Cl4 Ru2 C24 C23 94.5(2) . no
C19 Ru2 C24 C23 -134.4(3) . no
Cl4 Ru2 C22 C23 -44.5(3) . no
C19 Ru2 C22 C23 65.9(2) . no
C20 Ru2 C22 C23 103.1(3) . no
C21 Ru2 C22 C23 131.7(4) . no
C24 Ru2 C22 C23 30.4(2) . no
C29 Ru2 C19 C25 110.6(4) . no
C24 Ru2 C29 N4 -131.1(3) . no
C23 Ru2 C29 N4 -128.2(3) . no
Cl3 Ru2 C24 C19 -46.6(2) . no
C22 Ru2 C20 C19 -103.3(2) . no
C23 Ru2 C20 C19 -66.3(2) . no
Cl3 Ru2 C22 C21 3.4(4) . no
Cl4 Ru2 C22 C21 -176.2(2) . no
C19 Ru2 C22 C21 -65.8(2) . no
C20 Ru2 C22 C21 -28.7(2) . no
Cl3 Ru2 C19 C25 21.7(3) . no
Cl4 Ru2 C19 C25 -63.1(3) . no
C20 Ru2 C19 C25 110.5(4) . no
C21 Ru2 C19 C25 139.9(4) . no
C22 Ru2 C19 C25 177.0(3) . no
C23 Ru2 C19 C25 -146.2(4) . no
C24 Ru2 C19 C25 -117.5(4) . no
C23 Ru2 C19 C20 103.3(2) . no
Cl3 Ru2 C23 C22 -133.2(2) . no
Cl4 Ru2 C23 C22 143.1(2) . no
C19 Ru2 C23 C22 -103.9(2) . no
C20 Ru2 C24 C19 29.7(2) . no
C21 Ru2 C24 C19 66.9(2) . no
C22 Ru2 C24 C19 104.7(2) . no
C23 Ru2 C21 C20 -103.8(3) . no
C24 Ru2 C21 C20 -65.4(2) . no
C24 Ru2 C22 C28 145.5(4) . no
C29 Ru2 C22 C28 -20.2(4) . no
Cl3 Ru2 C19 C20 -88.88(19) . no
Cl4 Ru2 C19 C20 -173.64(17) . no
C21 Ru2 C19 C20 29.3(2) . no
C22 Ru2 C19 C20 66.5(2) . no
C29 Ru2 C20 C21 -47.9(3) . no
C23 Ru2 C21 C22 29.4(2) . no
C24 Ru2 C19 C20 131.9(3) . no
C29 Ru2 C19 C20 0.0(4) . no
C20 Ru2 C23 C22 -66.7(2) . no
C21 Ru2 C23 C22 -29.7(2) . no
C24 Ru2 C23 C22 -131.1(3) . no
C29 Ru2 C23 C22 51.0(3) . no
C29 Ru2 C20 C19 -180.00(18) . no
Cl3 Ru2 C20 C21 -137.5(2) . no
Cl4 Ru2 C20 C21 143.7(2) . no
C20 Ru2 C23 C24 64.4(2) . no
C21 Ru2 C23 C24 101.4(2) . no
C22 Ru2 C23 C24 131.1(3) . no
C29 Ru2 C23 C24 -178.0(2) . no
C20 Ru2 C21 C22 133.2(4) . no
C22 Ru2 C29 N4 -100.0(3) . no
C20 Ru2 C24 C23 -104.7(2) . no
C24 Ru2 C21 C22 67.7(2) . no
Cl3 Ru2 C19 C24 139.2(2) . no
Cl3 Ru2 C21 C20 48.5(2) . no
Cl4 Ru2 C21 C20 -124.2(3) . no
C19 Ru2 C21 C20 -29.4(2) . no
C22 Ru2 C21 C20 -133.2(4) . no
C23 Ru2 C19 C24 -28.6(2) . no
C29 Ru2 C21 C20 139.5(2) . no
Cl3 Ru2 C21 C22 -178.4(2) . no
Cl4 Ru2 C29 N4 139.0(3) . no
Cl4 Ru2 C21 C22 9.0(5) . no
C19 Ru2 C21 C22 103.8(3) . no
C21 Ru2 C29 N4 -62.1(3) . no
C23 Ru2 C20 C21 65.8(2) . no
C24 Ru2 C20 C21 103.4(3) . no
C29 Ru2 C19 C24 -131.9(3) . no
C29 Ru2 C21 C22 -87.4(2) . no
Cl4 Ru2 C19 C24 54.4(2) . no
C20 Ru2 C19 C24 -131.9(3) . no
C21 Ru2 C19 C24 -102.6(2) . no
C22 Ru2 C19 C24 -65.4(2) . no
C21 Ru2 C29 N3 109.9(3) . no
C19 Ru2 C29 N3 136.9(3) . no
Cl3 Ru2 C29 N4 53.5(3) . no
C24 Ru2 C29 N3 40.9(5) . no
C19 Ru2 C29 N4 -35.2(5) . no
C20 Ru2 C29 N4 -35.1(3) . no
C22 Ru2 C20 C21 28.8(2) . no
C20 Ru2 C29 N3 136.9(3) . no
C29 Ru2 C24 C23 4.1(4) . no
C22 Ru2 C29 N3 72.0(3) . no
C21 Ru2 C24 C23 -67.4(2) . no
Cl3 Ru2 C20 C19 90.41(19) . no
Cl4 Ru2 C20 C19 11.7(3) . no
C21 Ru2 C20 C19 -132.1(3) . no
Cl4 Ru2 C29 N3 -49.0(3) . no
Cl3 Ru2 C29 N3 -134.4(3) . no
C22 Ru2 C24 C23 -29.7(2) . no
C23 Ru2 C29 N3 43.8(3) . no
C19 Ru2 C20 C21 132.1(3) . no
C11 N1 C12 C13 0.5(4) . no
C12 N1 C14 N1 -59.7(3) 4_756 no
C12 N1 C11 Ru1 -169.2(3) . no
C11 N1 C14 N1 117.0(3) 4_756 no
C14 N1 C11 N2 -177.9(3) . no
C14 N1 C12 C13 177.6(3) . no
C14 N1 C11 Ru1 13.9(5) . no
C12 N1 C11 N2 -1.0(4) . no
C15 N2 C11 N1 177.2(3) . no
C11 N2 C15 C16 134.7(4) . no
C15 N2 C13 C12 -177.2(3) . no
C13 N2 C11 N1 1.1(4) . no
C13 N2 C11 Ru1 169.9(2) . no
C11 N2 C13 C12 -0.9(4) . no
C15 N2 C11 Ru1 -14.0(5) . no
C13 N2 C15 C16 -49.6(5) . no
C36 N3 C29 N4 170.9(3) . no
C36 N3 C30 C31 -171.3(3) . no
C30 N3 C29 Ru2 -173.6(2) . no
C36 N3 C29 Ru2 -2.6(5) . no
C29 N3 C36 N3 128.9(3) 4_656 no
C30 N3 C29 N4 -0.2(4) . no
C30 N3 C36 N3 -61.0(3) 4_656 no
C29 N3 C30 C31 0.0(4) . no
C32 N4 C29 N3 -173.2(3) . no
C32 N4 C29 Ru2 0.5(5) . no
C31 N4 C29 N3 0.3(4) . no
C31 N4 C32 C33 61.0(5) . no
C32 N4 C31 C30 173.4(3) . no
C29 N4 C31 C30 -0.3(4) . no
C31 N4 C29 Ru2 174.0(2) . no
C29 N4 C32 C33 -126.2(4) . no
C7 C1 C2 Ru1 127.7(3) . no
C6 C1 C7 C8 -99.0(4) . no
C6 C1 C7 C9 24.7(6) . no
Ru1 C1 C2 C3 56.2(3) . no
C7 C1 C2 C3 -176.1(4) . no
C6 C1 C2 C3 0.9(5) . no
C7 C1 C6 Ru1 -129.4(4) . no
C2 C1 C7 C9 -158.5(4) . no
Ru1 C1 C7 C8 166.1(3) . no
C2 C1 C6 Ru1 53.6(3) . no
Ru1 C1 C7 C9 -70.3(5) . no
C6 C1 C2 Ru1 -55.3(3) . no
C7 C1 C6 C5 176.6(4) . no
C2 C1 C7 C8 77.9(5) . no
Ru1 C1 C6 C5 -54.0(3) . no
C2 C1 C6 C5 -0.3(5) . no
Ru1 C2 C3 C4 54.9(4) . no
C1 C2 C3 C4 -2.0(6) . no
C1 C2 C3 Ru1 -57.0(3) . no
C2 C3 C4 C5 2.5(6) . no
Ru1 C3 C4 C5 55.9(4) . no
C2 C3 C4 C10 -178.0(4) . no
Ru1 C3 C4 C10 -124.6(4) . no
C2 C3 C4 Ru1 -53.4(4) . no
C10 C4 C5 C6 178.5(4) . no
C3 C4 C5 C6 -1.9(6) . no
Ru1 C4 C5 C6 52.6(3) . no
C10 C4 C5 Ru1 125.9(4) . no
C3 C4 C5 Ru1 -54.5(4) . no
C4 C5 C6 C1 0.8(6) . no
C4 C5 C6 Ru1 -52.2(3) . no
Ru1 C5 C6 C1 53.0(3) . no
N1 C12 C13 N2 0.2(4) . no
N2 C15 C16 C17A 168.2(5) . no
N2 C15 C16 C17 -171.0(5) . no
C17A C16 C17 C18A -87.4(15) . no
C17 C16 C17A C18 114(2) . no
C17 C16 C17A C18A 54.6(13) . no
C15 C16 C17A C17 130.8(13) . no
C15 C16 C17A C18 -115.2(15) . no
C17A C16 C17 C18 -28.0(12) . no
C15 C16 C17 C18 -84.9(9) . no
C15 C16 C17 C17A -57.0(15) . no
C15 C16 C17A C18A -174.6(6) . no
C15 C16 C17 C18A -144.4(8) . no
C16 C17 C18A C17A 86.7(15) . no
C18A C17 C17A C18 -4.1(19) . no
C17A C17 C18A C18 2.8(13) . no
C18 C17 C17A C16 126.5(17) . no
C18 C17 C18A C17A -2.8(13) . no
C18A C17 C18 C17A 175(2) . no
C16 C17 C18A C18 89.4(10) . no
C18 C17 C17A C18A 4.1(19) . no
C18A C17 C17A C16 122.4(8) . no
C16 C17 C17A C18 -126.5(17) . no
C16 C17 C18 C17A 57(2) . no
C16 C17 C17A C18A -122.4(8) . no
C16 C17 C18 C18A -117.8(9) . no
C17A C17 C18 C18A -175(2) . no
C16 C17A C18 C18A -83.5(14) . no
C16 C17A C18 C17 -88(2) . no
C16 C17A C18A C17 -55.4(13) . no
C18A C17A C18 C17 -5(2) . no
C16 C17A C18A C18 128.9(13) . no
C18 C17A C18A C17 176(2) . no
C17 C17A C18A C18 -176(2) . no
C17 C17A C18 C18A 5(2) . no
C17 C18 C18A C17A 2.0(10) . no
C17A C18 C18A C17 -2.0(10) . no
C20 C19 C25 C26 -79.6(4) . no
C25 C19 C24 C23 175.2(3) . no
C20 C19 C25 C27 154.7(4) . no
C24 C19 C25 C27 -20.5(5) . no
C24 C19 C20 C21 -4.1(5) . no
Ru2 C19 C24 C23 50.7(3) . no
C24 C19 C25 C26 105.2(4) . no
C25 C19 C20 C21 -179.6(4) . no
Ru2 C19 C25 C27 70.7(5) . no
C25 C19 C20 Ru2 -123.1(3) . no
Ru2 C19 C25 C26 -163.5(3) . no
Ru2 C19 C20 C21 -56.5(3) . no
C24 C19 C20 Ru2 52.4(3) . no
C20 C19 C24 Ru2 -50.9(3) . no
C20 C19 C24 C23 -0.1(5) . no
C25 C19 C24 Ru2 124.4(3) . no
C19 C20 C21 C22 4.0(6) . no
C19 C20 C21 Ru2 57.6(3) . no
Ru2 C20 C21 C22 -53.6(4) . no
Ru2 C21 C22 C23 -52.3(4) . no
C20 C21 C22 C23 0.5(6) . no
Ru2 C21 C22 C28 126.0(4) . no
C20 C21 C22 C28 178.8(4) . no
C20 C21 C22 Ru2 52.8(4) . no
C21 C22 C23 C24 -4.7(6) . no
C28 C22 C23 Ru2 -125.7(4) . no
C28 C22 C23 C24 177.0(4) . no
C21 C22 C23 Ru2 52.6(4) . no
Ru2 C22 C23 C24 -57.3(3) . no
C22 C23 C24 C19 4.6(5) . no
Ru2 C23 C24 C19 -52.7(3) . no
C22 C23 C24 Ru2 57.3(3) . no
N3 C30 C31 N4 0.2(4) . no
N4 C32 C33 C34 164.0(4) . no
C32 C33 C34 C35 57.9(6) . no
